data_1571106
loop_
_publ_author_name
'Prysiazhniuk, Kateryna'
'Polishchuk, Oleksandr'
'Shulha, Stanislav'
'Gudzikevych, Kyrylo'
'Datsenko, Oleksandr P.'
'Kubyshkin, Vladimir'
'Mykhailiuk, Pavel K.'

_publ_section_title
;
 Borylated cyclobutanes <i>via</i> thermal [2 + 2]-cycloaddition.
;
_journal_issue 9
_journal_name_full 'Chemical science'
_journal_page_first 3249
_journal_page_last 3254
_journal_paper_doi 10.1039/d3sc06600b
_journal_volume 15
_journal_year 2024
_chemical_formula_moiety 'C19 H25 B O3'
_chemical_formula_sum 'C19 H25 B O3'
_chemical_formula_weight 312.20
_chemical_melting_point 352
_chemical_name_systematic 3-Phenyl-3-(4,4,5,5-tetramethyl-1,3,2-dioxaborolan-2-yl)spiro[3.3]heptan-1-one
_space_group_crystal_system monoclinic
_space_group_IT_number 14
_space_group_name_Hall '-P 2yn'
_space_group_name_H-M_alt 'P 1 21/n 1'
_atom_sites_solution_hydrogens geom
_atom_sites_solution_primary dual
_audit_creation_date 2022-11-02
_audit_creation_method
;
Olex2 1.5
(compiled 2022.04.07 svn.rca3783a0 for OlexSys, GUI svn.r6498)
;
_audit_update_record
;
2023-12-04 deposited with the CCDC.	2024-01-18 downloaded from the CCDC.
;
_cell_angle_alpha 90
_cell_angle_beta 92.089(10)
_cell_angle_gamma 90
_cell_formula_units_Z 4
_cell_length_a 6.9091(9)
_cell_length_b 16.369(2)
_cell_length_c 15.729(2)
_cell_measurement_reflns_used 1540
_cell_measurement_temperature 296.15
_cell_measurement_theta_max 17.92
_cell_measurement_theta_min 2.49
_cell_volume 1777.7(4)
_computing_molecular_graphics 'Olex2 1.5 (Dolomanov et al., 2009)'
_computing_publication_material 'Olex2 1.5 (Dolomanov et al., 2009)'
_computing_structure_refinement 'SHELXL 2016/6 (Sheldrick, 2015)'
_computing_structure_solution 'SHELXT 2014/5 (Sheldrick, 2014)'
_diffrn_ambient_temperature 296.15
_diffrn_measured_fraction_theta_full 1.000
_diffrn_measured_fraction_theta_max 1.000
_diffrn_measurement_device_type 'Bruker APEX-II CCD'
_diffrn_measurement_method '\f and \w scans'
_diffrn_radiation_type MoK\a
_diffrn_radiation_wavelength 0.71073
_diffrn_reflns_av_R_equivalents 0.1375
_diffrn_reflns_av_unetI/netI 0.1160
_diffrn_reflns_Laue_measured_fraction_full 1.000
_diffrn_reflns_Laue_measured_fraction_max 1.000
_diffrn_reflns_limit_h_max 8
_diffrn_reflns_limit_h_min -8
_diffrn_reflns_limit_k_max 19
_diffrn_reflns_limit_k_min -19
_diffrn_reflns_limit_l_max 18
_diffrn_reflns_limit_l_min -18
_diffrn_reflns_number 23572
_diffrn_reflns_point_group_measured_fraction_full 1.000
_diffrn_reflns_point_group_measured_fraction_max 1.000
_diffrn_reflns_theta_full 24.999
_diffrn_reflns_theta_max 24.999
_diffrn_reflns_theta_min 1.796
_diffrn_source_current 30.0
_diffrn_source_power 1.2
_diffrn_source_voltage 40.0
_diffrn_standards_number 0
_exptl_absorpt_coefficient_mu 0.076
_exptl_absorpt_correction_type none
_exptl_crystal_colour colourless
_exptl_crystal_colour_primary colourless
_exptl_crystal_density_diffrn 1.167
_exptl_crystal_description needle
_exptl_crystal_F_000 672
_exptl_crystal_size_max 0.18
_exptl_crystal_size_mid 0.07
_exptl_crystal_size_min 0.05
_refine_diff_density_max 0.138
_refine_diff_density_min -0.139
_refine_diff_density_rms 0.035
_refine_ls_extinction_method none
_refine_ls_goodness_of_fit_ref 1.003
_refine_ls_hydrogen_treatment constr
_refine_ls_matrix_type full
_refine_ls_number_parameters 212
_refine_ls_number_reflns 3128
_refine_ls_number_restraints 0
_refine_ls_restrained_S_all 1.003
_refine_ls_R_factor_all 0.1627
_refine_ls_R_factor_gt 0.0706
_refine_ls_shift/su_max 0.000
_refine_ls_shift/su_mean 0.000
_refine_ls_structure_factor_coef Fsqd
_refine_ls_weighting_details 'w=1/[\s^2^(Fo^2^)+(0.0294P)^2^+0.4495P] where P=(Fo^2^+2Fc^2^)/3'
_refine_ls_weighting_scheme calc
_refine_ls_wR_factor_gt 0.1270
_refine_ls_wR_factor_ref 0.1608
_reflns_Friedel_coverage 0.000
_reflns_number_gt 1504
_reflns_number_total 3128
_reflns_threshold_expression 'I > 2\s(I)'
_cod_data_source_file d3sc06600b2.cif
_cod_data_source_block vd53
_cod_database_code 1571106
_shelx_shelxl_version_number 2016/6
_shelx_space_group_comment
;
The symmetry employed for this shelxl refinement is uniquely defined
by the following loop, which should always be used as a source of
symmetry information in preference to the above space-group names.
They are only intended as comments.
;
_shelx_estimated_absorpt_t_max 0.996
_shelx_estimated_absorpt_t_min 0.986
_olex2_refinement_description
;
1. Fixed Uiso
 At 1.2 times of:
  All C(H) groups, All C(H,H) groups
 At 1.5 times of:
  All C(H,H,H) groups
2.a Secondary CH2 refined with riding coordinates:
 C2(H2A,H2B), C5(H5A,H5B), C6(H6A,H6B), C7(H7A,H7B)
2.b Aromatic/amide H refined with riding coordinates:
 C9(H9), C10(H10), C11(H11), C12(H12), C13(H13)
2.c Idealised Me refined as rotating group:
 C16(H16A,H16B,H16C), C17(H17A,H17B,H17C), C18(H18A,H18B,H18C), C19(H19A,H19B,
 H19C)
;
_olex2_submission_special_instructions 'No special instructions were received'

loop_
_space_group_symop_operation_xyz
'x, y, z'
'-x+1/2, y+1/2, -z+1/2'
'-x, -y, -z'
'x-1/2, -y-1/2, z-1/2'

loop_
_atom_site_label
_atom_site_type_symbol
_atom_site_fract_x
_atom_site_fract_y
_atom_site_fract_z
_atom_site_U_iso_or_equiv
_atom_site_adp_type
_atom_site_occupancy
_atom_site_site_symmetry_order
_atom_site_calc_flag
_atom_site_refinement_flags_posn
_atom_site_refinement_flags_adp
_atom_site_refinement_flags_occupancy
_atom_site_disorder_assembly
_atom_site_disorder_group
O1 O 0.5768(4) 0.06957(17) 0.41489(19) 0.0946(10) Uani 1 1 d . . . . .
O2 O 0.6541(3) 0.31492(13) 0.40736(15) 0.0652(7) Uani 1 1 d . . . . .
O3 O 0.3405(3) 0.35533(14) 0.39042(14) 0.0623(7) Uani 1 1 d . . . . .
C1 C 0.5057(5) 0.1222(2) 0.4573(3) 0.0668(11) Uani 1 1 d . . . . .
C2 C 0.5815(5) 0.1805(2) 0.5243(2) 0.0693(11) Uani 1 1 d . . . . .
H2A H 0.707733 0.203218 0.513159 0.083 Uiso 1 1 calc R U . . .
H2B H 0.577007 0.159622 0.581914 0.083 Uiso 1 1 calc R U . . .
C3 C 0.4068(4) 0.2380(2) 0.4977(2) 0.0509(9) Uani 1 1 d . . . . .
C4 C 0.3080(5) 0.1613(2) 0.4532(2) 0.0510(9) Uani 1 1 d . . . . .
C5 C 0.1596(5) 0.1074(2) 0.4994(2) 0.0610(10) Uani 1 1 d . . . . .
H5A H 0.217787 0.064105 0.533757 0.073 Uiso 1 1 calc R U . . .
H5B H 0.066076 0.138105 0.530988 0.073 Uiso 1 1 calc R U . . .
C6 C 0.0841(6) 0.0795(2) 0.4107(2) 0.0771(12) Uani 1 1 d . . . . .
H6A H 0.139902 0.028516 0.391930 0.092 Uiso 1 1 calc R U . . .
H6B H -0.056028 0.078640 0.404065 0.092 Uiso 1 1 calc R U . . .
C7 C 0.1785(5) 0.1560(2) 0.3736(2) 0.0635(10) Uani 1 1 d . . . . .
H7A H 0.247825 0.145670 0.322171 0.076 Uiso 1 1 calc R U . . .
H7B H 0.090559 0.201849 0.366095 0.076 Uiso 1 1 calc R U . . .
C8 C 0.2975(5) 0.2796(2) 0.5675(2) 0.0509(9) Uani 1 1 d . . . . .
C9 C 0.3818(5) 0.2964(2) 0.6472(3) 0.0661(11) Uani 1 1 d . . . . .
H9 H 0.509169 0.280801 0.659468 0.079 Uiso 1 1 calc R U . . .
C10 C 0.2782(7) 0.3360(2) 0.7085(2) 0.0754(12) Uani 1 1 d . . . . .
H10 H 0.336710 0.346305 0.761583 0.090 Uiso 1 1 calc R U . . .
C11 C 0.0918(7) 0.3603(2) 0.6923(3) 0.0754(12) Uani 1 1 d . . . . .
H11 H 0.023619 0.387058 0.733901 0.090 Uiso 1 1 calc R U . . .
C12 C 0.0052(5) 0.3448(2) 0.6136(3) 0.0666(11) Uani 1 1 d . . . . .
H12 H -0.122250 0.360759 0.602063 0.080 Uiso 1 1 calc R U . . .
C13 C 0.1080(5) 0.3057(2) 0.5518(2) 0.0576(10) Uani 1 1 d . . . . .
H13 H 0.049029 0.296568 0.498590 0.069 Uiso 1 1 calc R U . . .
C14 C 0.6585(5) 0.3920(2) 0.3594(2) 0.0570(10) Uani 1 1 d . . . . .
C15 C 0.4460(5) 0.3991(2) 0.3254(2) 0.0537(9) Uani 1 1 d . . . . .
C16 C 0.7178(6) 0.4575(2) 0.4233(2) 0.0814(12) Uani 1 1 d . . . . .
H16A H 0.624107 0.460277 0.466847 0.122 Uiso 1 1 calc R U . . .
H16B H 0.724345 0.509337 0.395029 0.122 Uiso 1 1 calc R U . . .
H16C H 0.842484 0.444385 0.448642 0.122 Uiso 1 1 calc R U . . .
C17 C 0.8088(6) 0.3845(3) 0.2917(2) 0.0921(14) Uani 1 1 d . . . . .
H17A H 0.934650 0.377207 0.318564 0.138 Uiso 1 1 calc R U . . .
H17B H 0.808193 0.433204 0.257750 0.138 Uiso 1 1 calc R U . . .
H17C H 0.778628 0.338258 0.256065 0.138 Uiso 1 1 calc R U . . .
C18 C 0.3668(5) 0.4855(2) 0.3202(2) 0.0728(11) Uani 1 1 d . . . . .
H18A H 0.234986 0.484191 0.298676 0.109 Uiso 1 1 calc R U . . .
H18B H 0.443408 0.517381 0.282776 0.109 Uiso 1 1 calc R U . . .
H18C H 0.371782 0.509666 0.375868 0.109 Uiso 1 1 calc R U . . .
C19 C 0.4041(6) 0.3552(2) 0.2421(2) 0.0879(13) Uani 1 1 d . . . . .
H19A H 0.452378 0.300325 0.246073 0.132 Uiso 1 1 calc R U . . .
H19B H 0.466593 0.383404 0.197114 0.132 Uiso 1 1 calc R U . . .
H19C H 0.266864 0.354139 0.230239 0.132 Uiso 1 1 calc R U . . .
B1 B 0.4690(6) 0.3037(2) 0.4301(3) 0.0519(10) Uani 1 1 d . . . . .

loop_
_atom_site_aniso_label
_atom_site_aniso_U_11
_atom_site_aniso_U_22
_atom_site_aniso_U_33
_atom_site_aniso_U_23
_atom_site_aniso_U_13
_atom_site_aniso_U_12
O1 0.070(2) 0.090(2) 0.125(2) 0.0042(19) 0.0297(17) 0.0274(16)
O2 0.0402(15) 0.0636(16) 0.0926(18) 0.0214(14) 0.0159(13) 0.0013(12)
O3 0.0418(15) 0.0737(17) 0.0718(16) 0.0251(14) 0.0090(12) 0.0005(13)
C1 0.050(3) 0.066(3) 0.086(3) 0.020(2) 0.021(2) 0.011(2)
C2 0.045(2) 0.079(3) 0.083(3) 0.023(2) -0.006(2) 0.003(2)
C3 0.0330(19) 0.058(2) 0.061(2) 0.0096(18) -0.0022(17) 0.0009(17)
C4 0.039(2) 0.057(2) 0.058(2) 0.0101(18) 0.0102(17) 0.0044(18)
C5 0.051(2) 0.062(2) 0.071(2) 0.011(2) 0.0139(19) 0.0031(19)
C6 0.063(3) 0.077(3) 0.092(3) -0.005(2) 0.013(2) -0.014(2)
C7 0.057(2) 0.073(3) 0.061(2) 0.003(2) 0.005(2) -0.002(2)
C8 0.042(2) 0.055(2) 0.055(2) 0.0122(18) -0.0060(18) -0.0099(18)
C9 0.056(2) 0.070(3) 0.071(3) 0.014(2) -0.010(2) -0.009(2)
C10 0.089(4) 0.080(3) 0.056(3) 0.008(2) -0.007(3) -0.016(3)
C11 0.095(4) 0.064(3) 0.068(3) -0.001(2) 0.024(3) -0.014(3)
C12 0.057(3) 0.069(3) 0.075(3) 0.008(2) 0.013(2) 0.001(2)
C13 0.054(2) 0.065(2) 0.054(2) 0.0047(19) 0.0021(19) -0.0076(19)
C14 0.053(2) 0.053(2) 0.066(2) 0.010(2) 0.0150(19) -0.0053(19)
C15 0.054(2) 0.055(2) 0.053(2) 0.0096(18) 0.0097(18) -0.0035(19)
C16 0.085(3) 0.077(3) 0.081(3) 0.005(2) -0.009(2) -0.018(2)
C17 0.070(3) 0.097(3) 0.112(3) 0.011(3) 0.046(3) 0.000(2)
C18 0.077(3) 0.065(3) 0.077(3) 0.008(2) 0.009(2) 0.008(2)
C19 0.109(4) 0.092(3) 0.062(3) -0.011(2) -0.008(2) -0.010(3)
B1 0.044(3) 0.054(3) 0.057(3) 0.000(2) 0.004(2) -0.002(2)

loop_
_atom_type_symbol
_atom_type_description
_atom_type_scat_dispersion_real
_atom_type_scat_dispersion_imag
_atom_type_scat_source
C C 0.0033 0.0016 'International Tables Vol C Tables 4.2.6.8 and 6.1.1.4'
H H 0.0000 0.0000 'International Tables Vol C Tables 4.2.6.8 and 6.1.1.4'
B B 0.0013 0.0007 'International Tables Vol C Tables 4.2.6.8 and 6.1.1.4'
O O 0.0106 0.0060 'International Tables Vol C Tables 4.2.6.8 and 6.1.1.4'

loop_
_geom_angle_atom_site_label_1
_geom_angle_atom_site_label_2
_geom_angle_atom_site_label_3
_geom_angle
_geom_angle_site_symmetry_1
_geom_angle_site_symmetry_3
_geom_angle_publ_flag
B1 O2 C14 106.9(3) . . ?
B1 O3 C15 107.0(3) . . ?
O1 C1 C2 134.8(4) . . ?
O1 C1 C4 131.8(4) . . ?
C2 C1 C4 93.0(3) . . ?
C1 C2 H2A 114.1 . . ?
C1 C2 H2B 114.1 . . ?
C1 C2 C3 87.1(3) . . ?
H2A C2 H2B 111.3 . . ?
C3 C2 H2A 114.1 . . ?
C3 C2 H2B 114.1 . . ?
C2 C3 C4 87.6(2) . . ?
C2 C3 B1 111.1(3) . . ?
C4 C3 B1 111.5(3) . . ?
C8 C3 C2 118.2(3) . . ?
C8 C3 C4 117.3(3) . . ?
C8 C3 B1 109.6(3) . . ?
C1 C4 C3 86.7(3) . . ?
C1 C4 C5 110.6(3) . . ?
C1 C4 C7 121.2(3) . . ?
C5 C4 C3 121.8(3) . . ?
C7 C4 C3 130.1(3) . . ?
C7 C4 C5 88.4(3) . . ?
C4 C5 H5A 114.1 . . ?
C4 C5 H5B 114.1 . . ?
H5A C5 H5B 111.3 . . ?
C6 C5 C4 87.3(2) . . ?
C6 C5 H5A 114.1 . . ?
C6 C5 H5B 114.1 . . ?
C5 C6 H6A 114.0 . . ?
C5 C6 H6B 114.0 . . ?
H6A C6 H6B 111.2 . . ?
C7 C6 C5 88.2(3) . . ?
C7 C6 H6A 114.0 . . ?
C7 C6 H6B 114.0 . . ?
C4 C7 C6 88.8(3) . . ?
C4 C7 H7A 113.8 . . ?
C4 C7 H7B 113.8 . . ?
C6 C7 H7A 113.8 . . ?
C6 C7 H7B 113.8 . . ?
H7A C7 H7B 111.1 . . ?
C9 C8 C3 122.6(3) . . ?
C13 C8 C3 120.0(3) . . ?
C13 C8 C9 117.3(3) . . ?
C8 C9 H9 119.6 . . ?
C10 C9 C8 120.7(4) . . ?
C10 C9 H9 119.6 . . ?
C9 C10 H10 119.5 . . ?
C11 C10 C9 121.1(4) . . ?
C11 C10 H10 119.5 . . ?
C10 C11 H11 120.3 . . ?
C10 C11 C12 119.4(4) . . ?
C12 C11 H11 120.3 . . ?
C11 C12 H12 120.0 . . ?
C11 C12 C13 120.0(4) . . ?
C13 C12 H12 120.0 . . ?
C8 C13 H13 119.2 . . ?
C12 C13 C8 121.5(3) . . ?
C12 C13 H13 119.2 . . ?
O2 C14 C15 101.8(2) . . ?
O2 C14 C16 106.0(3) . . ?
O2 C14 C17 108.5(3) . . ?
C16 C14 C15 113.9(3) . . ?
C16 C14 C17 110.3(3) . . ?
C17 C14 C15 115.4(3) . . ?
O3 C15 C14 102.2(2) . . ?
O3 C15 C18 107.8(3) . . ?
O3 C15 C19 106.7(3) . . ?
C18 C15 C14 115.1(3) . . ?
C19 C15 C14 114.3(3) . . ?
C19 C15 C18 109.8(3) . . ?
C14 C16 H16A 109.5 . . ?
C14 C16 H16B 109.5 . . ?
C14 C16 H16C 109.5 . . ?
H16A C16 H16B 109.5 . . ?
H16A C16 H16C 109.5 . . ?
H16B C16 H16C 109.5 . . ?
C14 C17 H17A 109.5 . . ?
C14 C17 H17B 109.5 . . ?
C14 C17 H17C 109.5 . . ?
H17A C17 H17B 109.5 . . ?
H17A C17 H17C 109.5 . . ?
H17B C17 H17C 109.5 . . ?
C15 C18 H18A 109.5 . . ?
C15 C18 H18B 109.5 . . ?
C15 C18 H18C 109.5 . . ?
H18A C18 H18B 109.5 . . ?
H18A C18 H18C 109.5 . . ?
H18B C18 H18C 109.5 . . ?
C15 C19 H19A 109.5 . . ?
C15 C19 H19B 109.5 . . ?
C15 C19 H19C 109.5 . . ?
H19A C19 H19B 109.5 . . ?
H19A C19 H19C 109.5 . . ?
H19B C19 H19C 109.5 . . ?
O2 B1 O3 113.6(3) . . ?
O2 B1 C3 123.6(3) . . ?
O3 B1 C3 122.8(3) . . ?

loop_
_geom_bond_atom_site_label_1
_geom_bond_atom_site_label_2
_geom_bond_distance
_geom_bond_site_symmetry_2
_geom_bond_publ_flag
O1 C1 1.206(4) . ?
O2 C14 1.471(4) . ?
O2 B1 1.353(4) . ?
O3 C15 1.465(3) . ?
O3 B1 1.361(4) . ?
C1 C2 1.501(5) . ?
C1 C4 1.508(5) . ?
C2 H2A 0.9700 . ?
C2 H2B 0.9700 . ?
C2 C3 1.575(4) . ?
C3 C4 1.579(5) . ?
C3 C8 1.516(4) . ?
C3 B1 1.582(5) . ?
C4 C5 1.553(4) . ?
C4 C7 1.515(4) . ?
C5 H5A 0.9700 . ?
C5 H5B 0.9700 . ?
C5 C6 1.539(5) . ?
C6 H6A 0.9700 . ?
C6 H6B 0.9700 . ?
C6 C7 1.537(4) . ?
C7 H7A 0.9700 . ?
C7 H7B 0.9700 . ?
C8 C9 1.391(4) . ?
C8 C13 1.391(4) . ?
C9 H9 0.9300 . ?
C9 C10 1.382(5) . ?
C10 H10 0.9300 . ?
C10 C11 1.363(5) . ?
C11 H11 0.9300 . ?
C11 C12 1.378(5) . ?
C12 H12 0.9300 . ?
C12 C13 1.381(4) . ?
C13 H13 0.9300 . ?
C14 C15 1.548(5) . ?
C14 C16 1.517(5) . ?
C14 C17 1.519(4) . ?
C15 C18 1.517(4) . ?
C15 C19 1.513(4) . ?
C16 H16A 0.9600 . ?
C16 H16B 0.9600 . ?
C16 H16C 0.9600 . ?
C17 H17A 0.9600 . ?
C17 H17B 0.9600 . ?
C17 H17C 0.9600 . ?
C18 H18A 0.9600 . ?
C18 H18B 0.9600 . ?
C18 H18C 0.9600 . ?
C19 H19A 0.9600 . ?
C19 H19B 0.9600 . ?
C19 H19C 0.9600 . ?

loop_
_geom_torsion_atom_site_label_1
_geom_torsion_atom_site_label_2
_geom_torsion_atom_site_label_3
_geom_torsion_atom_site_label_4
_geom_torsion
_geom_torsion_site_symmetry_1
_geom_torsion_site_symmetry_2
_geom_torsion_site_symmetry_3
_geom_torsion_site_symmetry_4
_geom_torsion_publ_flag
O1 C1 C2 C3 154.4(4) . . . . ?
O1 C1 C4 C3 -154.8(4) . . . . ?
O1 C1 C4 C5 82.3(5) . . . . ?
O1 C1 C4 C7 -18.8(6) . . . . ?
O2 C14 C15 O3 28.4(3) . . . . ?
O2 C14 C15 C18 145.0(3) . . . . ?
O2 C14 C15 C19 -86.5(3) . . . . ?
C1 C2 C3 C4 17.5(2) . . . . ?
C1 C2 C3 C8 137.4(3) . . . . ?
C1 C2 C3 B1 -94.6(3) . . . . ?
C1 C4 C5 C6 -102.7(3) . . . . ?
C1 C4 C7 C6 93.0(3) . . . . ?
C2 C1 C4 C3 18.3(2) . . . . ?
C2 C1 C4 C5 -104.5(3) . . . . ?
C2 C1 C4 C7 154.3(3) . . . . ?
C2 C3 C4 C1 -17.4(2) . . . . ?
C2 C3 C4 C5 94.8(3) . . . . ?
C2 C3 C4 C7 -146.4(3) . . . . ?
C2 C3 C8 C9 25.9(5) . . . . ?
C2 C3 C8 C13 -156.8(3) . . . . ?
C2 C3 B1 O2 -8.0(5) . . . . ?
C2 C3 B1 O3 173.3(3) . . . . ?
C3 C4 C5 C6 158.1(3) . . . . ?
C3 C4 C7 C6 -152.0(3) . . . . ?
C3 C8 C9 C10 178.6(3) . . . . ?
C3 C8 C13 C12 -179.1(3) . . . . ?
C4 C1 C2 C3 -18.3(2) . . . . ?
C4 C3 C8 C9 128.8(3) . . . . ?
C4 C3 C8 C13 -53.9(4) . . . . ?
C4 C3 B1 O2 -103.9(4) . . . . ?
C4 C3 B1 O3 77.3(4) . . . . ?
C4 C5 C6 C7 -19.9(3) . . . . ?
C5 C4 C7 C6 -20.2(3) . . . . ?
C5 C6 C7 C4 20.4(3) . . . . ?
C7 C4 C5 C6 20.2(3) . . . . ?
C8 C3 C4 C1 -138.1(3) . . . . ?
C8 C3 C4 C5 -25.9(4) . . . . ?
C8 C3 C4 C7 92.8(4) . . . . ?
C8 C3 B1 O2 124.5(3) . . . . ?
C8 C3 B1 O3 -54.2(4) . . . . ?
C8 C9 C10 C11 -0.5(6) . . . . ?
C9 C8 C13 C12 -1.6(5) . . . . ?
C9 C10 C11 C12 0.2(6) . . . . ?
C10 C11 C12 C13 -0.5(6) . . . . ?
C11 C12 C13 C8 1.3(5) . . . . ?
C13 C8 C9 C10 1.2(5) . . . . ?
C14 O2 B1 O3 11.5(4) . . . . ?
C14 O2 B1 C3 -167.4(3) . . . . ?
C15 O3 B1 O2 8.2(4) . . . . ?
C15 O3 B1 C3 -172.9(3) . . . . ?
C16 C14 C15 O3 -85.3(3) . . . . ?
C16 C14 C15 C18 31.3(4) . . . . ?
C16 C14 C15 C19 159.8(3) . . . . ?
C17 C14 C15 O3 145.7(3) . . . . ?
C17 C14 C15 C18 -97.7(4) . . . . ?
C17 C14 C15 C19 30.8(4) . . . . ?
B1 O2 C14 C15 -24.6(3) . . . . ?
B1 O2 C14 C16 94.7(3) . . . . ?
B1 O2 C14 C17 -146.8(3) . . . . ?
B1 O3 C15 C14 -22.9(3) . . . . ?
B1 O3 C15 C18 -144.6(3) . . . . ?
B1 O3 C15 C19 97.5(3) . . . . ?
B1 C3 C4 C1 94.3(3) . . . . ?
B1 C3 C4 C5 -153.4(3) . . . . ?
B1 C3 C4 C7 -34.7(4) . . . . ?
B1 C3 C8 C9 -102.8(4) . . . . ?
B1 C3 C8 C13 74.5(4) . . . . ?
